data_9004461
loop_
_publ_author_name
'Selway, J. B.'
'Cooper, M. A.'
'Hawthorne, F. C.'

_publ_section_title
;
 Refinement of the crystal structure of burangaite
;
_journal_name_full 'The Canadian Mineralogist'
_journal_page_first 1515
_journal_page_last 1522
_journal_volume 35
_journal_year 1997
_chemical_formula_sum 'Al5 Fe H10 Na O24 P4'
_chemical_name_mineral Burangaite
_space_group_IT_number 15
_symmetry_space_group_name_Hall '-C 2yc'
_symmetry_space_group_name_H-M 'C 1 2/c 1'
_cell_angle_alpha 90
_cell_angle_beta 110.88
_cell_angle_gamma 90
_cell_length_a 25.099
_cell_length_b 5.0491
_cell_length_c 13.438
_cell_formula_units_Z 4
_cell_volume 1591.127
_database_code_amcsd 0005534
_exptl_crystal_density_diffrn 3.054
_cod_original_formula_sum 'Na Al5 Fe P4 H10 O24'
_cod_database_code 9004461

loop_
_space_group_symop_operation_xyz
x,y,z
1/2+x,1/2+y,z
x,-y,1/2+z
1/2+x,1/2-y,1/2+z
-x,y,1/2-z
1/2-x,1/2+y,1/2-z
-x,-y,-z
1/2-x,1/2-y,-z

loop_
_atom_site_aniso_label
_atom_site_aniso_U_11
_atom_site_aniso_U_22
_atom_site_aniso_U_33
_atom_site_aniso_U_12
_atom_site_aniso_U_13
_atom_site_aniso_U_23
Na 0.01100 0.01900 0.01220 0.00000 0.00460 0.00000
Al1 0.00520 0.00690 0.00630 0.00010 0.00210 -0.00040
Fe2 0.00530 0.00680 0.00590 -0.00460 0.00080 -0.00030
Al3 0.00510 0.00570 0.00470 -0.00030 0.00190 -0.00040
Al4 0.00510 0.00450 0.00430 0.00080 0.00180 0.00020
P1 0.00460 0.00430 0.00450 -0.00010 0.00170 -0.00010
P2 0.00490 0.00470 0.00550 0.00000 0.00220 0.00020
O1 0.00840 0.00630 0.00820 0.00180 0.00270 -0.00090
O2 0.00750 0.00560 0.00810 -0.00030 0.00290 0.00180
O3 0.00570 0.00960 0.01090 -0.00040 0.00450 0.00210
O4 0.00890 0.00700 0.00560 -0.00120 0.00120 0.00070
O5 0.00850 0.00830 0.00730 0.00030 0.00450 -0.00020
O6 0.00740 0.00670 0.00770 -0.00020 0.00200 0.00220
O7 0.00780 0.00630 0.00770 0.00100 0.00280 -0.00180
O8 0.00790 0.00710 0.00620 0.00010 0.00330 0.00050
O9 0.00870 0.00760 0.00580 0.00030 0.00130 -0.00050
O10 0.00650 0.01030 0.01250 0.00150 0.00420 0.00190
O11 0.00550 0.00770 0.01060 -0.00020 0.00190 -0.00120
O12 0.00820 0.01000 0.01040 -0.00030 0.00300 0.00200

loop_
_atom_site_label
_atom_site_fract_x
_atom_site_fract_y
_atom_site_fract_z
_atom_site_U_iso_or_equiv
Na 0.00000 -0.14750 0.25000 ?
Al1 0.00000 0.00000 0.00000 ?
Fe2 0.25000 0.25000 0.00000 ?
Al3 0.15172 -0.01840 0.10937 ?
Al4 0.14090 -0.22430 0.35101 ?
P1 0.21594 0.26600 0.32744 ?
P2 0.08058 0.27520 0.39430 ?
H5 0.15300 0.39200 0.01800 0.05000
H8 0.14500 -0.42300 0.19500 0.05000
H11 0.07900 0.23100 0.13000 0.05000
H12a 0.00400 -0.45700 0.09800 0.05000
H12b 0.06300 -0.29000 0.13400 0.05000
O1 0.09188 0.05580 0.32560 ?
O2 0.07990 0.54430 0.34120 ?
O3 0.02109 0.22120 0.40130 ?
O4 0.12559 0.27960 0.50610 ?
O5 0.16661 0.21480 0.00850 ?
O6 0.20824 0.00370 0.37980 ?
O7 0.19596 -0.50270 0.38160 ?
O8 0.12955 -0.25020 0.20460 ?
O9 0.17616 0.25520 0.21050 ?
O10 0.22232 -0.18960 0.15740 ?
O11 0.07453 0.12700 0.06600 ?
O12 0.02132 -0.28220 0.10220 ?

loop_
_cod_related_entry_id
_cod_related_entry_database
_cod_related_entry_code
1 AMCSD 0005534
